data_4071291
loop_
_publ_author_name
'Allen, Olivia R.'
'Dalgarno, Scott J.'
'Field, Leslie D.'
'Jensen, Paul'
'Turnbull, Anthony J.'
'Willis, Anthony C.'

_publ_section_title
;
 Addition of CO2to Alkyl Iron Complexes, Fe(PP)2Me2
;
_journal_issue 9
_journal_name_full Organometallics
_journal_page_first 2092
_journal_paper_doi 10.1021/om800091a
_journal_volume 27
_journal_year 2008
_chemical_absolute_configuration ad
_chemical_formula_moiety 'C16 H38 Fe O4 P4'
_chemical_formula_sum 'C16 H38 Fe O4 P4'
_chemical_formula_weight 474.19
_chemical_name_systematic
; 
 ? 
;
_space_group_IT_number 92
_symmetry_cell_setting tetragonal
_symmetry_Int_Tables_number 92
_symmetry_space_group_name_Hall 'P 4abw 2nw'
_symmetry_space_group_name_H-M 'P 41 21 2'
_atom_sites_solution_hydrogens geom
_atom_sites_solution_primary direct
_atom_sites_solution_secondary difmap
_audit_creation_method SHELXL-97
_cell_angle_alpha 90.00
_cell_angle_beta 90.00
_cell_angle_gamma 90.00
_cell_formula_units_Z 4
_cell_length_a 8.990(1)
_cell_length_b 8.990(1)
_cell_length_c 28.589(3)
_cell_measurement_reflns_used 8745
_cell_measurement_temperature 150(2)
_cell_measurement_theta_max 28.2702
_cell_measurement_theta_min 2.3750
_cell_volume 2310.6(4)
_computing_cell_refinement 'SAINT Ver. 6.45  (Bruker-AXS, 2003)'
_computing_data_collection 'SMART Ver. 5.054 (Bruker-AXS, 1998)'
_computing_data_reduction 'SAINT Ver. 6.45'
_computing_molecular_graphics 'SHELXTL Ver. 6.14 (Bruker-AXS, 2003)'
_computing_publication_material 'modiCIFer-12162005 (Guzei, 2005)'
_computing_structure_refinement 'SHELXL-97 (Sheldrick, 1997)'
_computing_structure_solution 'SHELXS-97 (Sheldrick, 1990)'
_diffrn_ambient_temperature 150(2)
_diffrn_crystal_treatment
;
attached with Exxon Paratone N, to a short length 
of fibre supported on a thin piece of copper wire 
inserted in a copper mounting pin.  The crystal was 
quenched in a cold nitrogen gas stream from an 
Oxford Cryosystems Cryostream. 
;
_diffrn_measured_fraction_theta_full 0.996
_diffrn_measured_fraction_theta_max 0.996
_diffrn_measurement_device_type 'Bruker CCD-1000 area detector'
_diffrn_measurement_method '\w scans'
_diffrn_radiation_monochromator graphite
_diffrn_radiation_source 'fine-focus sealed tube'
_diffrn_radiation_type MoK\a
_diffrn_radiation_wavelength 0.71073
_diffrn_reflns_av_R_equivalents 0.0348
_diffrn_reflns_av_sigmaI/netI 0.0101
_diffrn_reflns_limit_h_max 11
_diffrn_reflns_limit_h_min -11
_diffrn_reflns_limit_k_max 11
_diffrn_reflns_limit_k_min -11
_diffrn_reflns_limit_l_max 37
_diffrn_reflns_limit_l_min -37
_diffrn_reflns_number 23152
_diffrn_reflns_theta_full 28.30
_diffrn_reflns_theta_max 28.30
_diffrn_reflns_theta_min 2.37
_diffrn_standards_decay_% 0.10
_diffrn_standards_number 394
_exptl_absorpt_coefficient_mu 0.947
_exptl_absorpt_correction_T_max 0.831
_exptl_absorpt_correction_T_min 0.736
_exptl_absorpt_correction_type integration
_exptl_absorpt_process_details
;
Gaussian (Coppens et al., 1965), XPREP  (Bruker, 1995)
;
_exptl_crystal_colour blue
_exptl_crystal_density_diffrn 1.363
_exptl_crystal_density_method 'not measured'
_exptl_crystal_description prism
_exptl_crystal_F_000 1008
_exptl_crystal_size_max 0.39
_exptl_crystal_size_mid 0.37
_exptl_crystal_size_min 0.20
_refine_diff_density_max 0.329
_refine_diff_density_min -0.220
_refine_diff_density_rms 0.042
_refine_ls_abs_structure_details 'Flack H D (1983), Acta Cryst. A39, 876-881'
_refine_ls_abs_structure_Flack -0.008(10)
_refine_ls_extinction_method none
_refine_ls_goodness_of_fit_ref 1.080
_refine_ls_hydrogen_treatment constr
_refine_ls_matrix_type full
_refine_ls_number_parameters 119
_refine_ls_number_reflns 2829
_refine_ls_number_restraints 0
_refine_ls_restrained_S_all 1.080
_refine_ls_R_factor_all 0.0180
_refine_ls_R_factor_gt 0.0174
_refine_ls_shift/su_max 0.000
_refine_ls_shift/su_mean 0.000
_refine_ls_structure_factor_coef Fsqd
_refine_ls_weighting_details 'calc w=1/[\s^2^(Fo^2^)+(0.0310P)^2^+0.2877P] where P=(Fo^2^+2Fc^2^)/3'
_refine_ls_weighting_scheme calc
_refine_ls_wR_factor_gt 0.0485
_refine_ls_wR_factor_ref 0.0488
_reflns_number_gt 2749
_reflns_number_total 2829
_reflns_threshold_expression I>2\s(I)
_cod_data_source_file om800091a-file002.cif
_cod_data_source_block ldf06pj4
_cod_depositor_comments
;
The following automatic conversions were performed:

'_symmetry_cell_setting' value 'Tetragonal' changed to 'tetragonal'
according to /home/saulius/struct/CIF-dictionaries/cif_core.dic
dictionary named 'cif_core.dic' version 2.4.1 from 2010-06-29.

Automatic conversion script
Id: cif_fix_values 1715 2011-07-08 13:25:40Z adriana 
;
_cod_original_sg_symbol_Hall 'P 4abw 2nw  '
_cod_original_sg_symbol_H-M 'P 41 21 2   '
_cod_database_code 4071291

loop_
_symmetry_equiv_pos_as_xyz
'x, y, z'
'-y+1/2, x+1/2, z+1/4'
'-x, -y, z+1/2'
'y+1/2, -x+1/2, z+3/4'
'x+1/2, -y+1/2, -z+3/4'
'-x+1/2, y+1/2, -z+1/4'
'y, x, -z'
'-y, -x, -z+1/2'

loop_
_atom_site_label
_atom_site_type_symbol
_atom_site_fract_x
_atom_site_fract_y
_atom_site_fract_z
_atom_site_U_iso_or_equiv
_atom_site_adp_type
_atom_site_occupancy
_atom_site_symmetry_multiplicity
_atom_site_calc_flag
_atom_site_refinement_flags
Fe1 Fe 0.023309(16) 0.023309(16) 0.0000 0.01300(6) Uani 1 2 d S
P1 P 0.13478(3) 0.15000(3) 0.057576(10) 0.01817(7) Uani 1 1 d .
P2 P -0.10770(3) -0.08527(3) 0.057643(10) 0.01779(7) Uani 1 1 d .
O1 O 0.19143(9) -0.12347(9) -0.00578(3) 0.01858(16) Uani 1 1 d .
O2 O 0.20003(11) -0.24365(11) 0.06298(3) 0.0306(2) Uani 1 1 d .
C1 C 0.32111(14) 0.09815(17) 0.07687(5) 0.0285(3) Uani 1 1 d .
H1A H 0.3923 0.1166 0.0516 0.043 Uiso 1 1 calc R
H1B H 0.3226 -0.0076 0.0851 0.043 Uiso 1 1 calc R
H1C H 0.3485 0.1576 0.1043 0.043 Uiso 1 1 calc R
C2 C 0.15078(18) 0.35136(15) 0.05295(5) 0.0331(3) Uani 1 1 d .
H2A H 0.1766 0.3930 0.0836 0.050 Uiso 1 1 calc R
H2B H 0.0557 0.3930 0.0425 0.050 Uiso 1 1 calc R
H2C H 0.2287 0.3765 0.0303 0.050 Uiso 1 1 calc R
C3 C 0.02288(16) 0.13055(16) 0.11110(4) 0.0266(3) Uani 1 1 d .
H3A H 0.0840 0.1560 0.1388 0.032 Uiso 1 1 calc R
H3B H -0.0629 0.1995 0.1100 0.032 Uiso 1 1 calc R
C4 C -0.03248(14) -0.02963(15) 0.11510(4) 0.0256(2) Uani 1 1 d .
H4A H -0.1109 -0.0366 0.1393 0.031 Uiso 1 1 calc R
H4B H 0.0504 -0.0962 0.1241 0.031 Uiso 1 1 calc R
C5 C -0.29954(14) -0.01748(17) 0.06240(5) 0.0274(3) Uani 1 1 d .
H5A H -0.3528 -0.0383 0.0332 0.041 Uiso 1 1 calc R
H5B H -0.2988 0.0900 0.0681 0.041 Uiso 1 1 calc R
H5C H -0.3495 -0.0680 0.0884 0.041 Uiso 1 1 calc R
C6 C -0.14019(17) -0.28433(15) 0.06422(5) 0.0313(3) Uani 1 1 d .
H6A H -0.1910 -0.3031 0.0940 0.047 Uiso 1 1 calc R
H6B H -0.0448 -0.3370 0.0639 0.047 Uiso 1 1 calc R
H6C H -0.2023 -0.3199 0.0384 0.047 Uiso 1 1 calc R
C7 C 0.24347(13) -0.21972(13) 0.02263(4) 0.0198(2) Uani 1 1 d .
C8 C 0.37141(15) -0.31062(16) 0.00300(5) 0.0321(3) Uani 1 1 d .
H8A H 0.3628 -0.3157 -0.0311 0.048 Uiso 0.50 1 calc PR
H8B H 0.3680 -0.4114 0.0160 0.048 Uiso 0.50 1 calc PR
H8C H 0.4660 -0.2635 0.0114 0.048 Uiso 0.50 1 calc PR
H8D H 0.4350 -0.3447 0.0287 0.048 Uiso 0.50 1 calc PR
H8E H 0.4299 -0.2490 -0.0185 0.048 Uiso 0.50 1 calc PR
H8F H 0.3319 -0.3969 -0.0139 0.048 Uiso 0.50 1 calc PR

loop_
_atom_site_aniso_label
_atom_site_aniso_U_11
_atom_site_aniso_U_22
_atom_site_aniso_U_33
_atom_site_aniso_U_23
_atom_site_aniso_U_13
_atom_site_aniso_U_12
Fe1 0.01379(8) 0.01379(8) 0.01142(10) 0.00015(5) -0.00015(5) 0.00004(7)
P1 0.01778(14) 0.02014(15) 0.01660(13) -0.00350(11) -0.00282(11) -0.00050(11)
P2 0.01835(15) 0.01904(14) 0.01597(13) 0.00166(11) 0.00337(11) -0.00018(11)
O1 0.0181(4) 0.0199(4) 0.0177(4) 0.0007(3) 0.0006(3) 0.0037(3)
O2 0.0334(5) 0.0363(6) 0.0221(4) 0.0095(4) 0.0040(4) 0.0110(4)
C1 0.0209(6) 0.0378(8) 0.0268(6) -0.0055(6) -0.0081(5) 0.0002(6)
C2 0.0411(8) 0.0220(6) 0.0361(7) -0.0074(6) -0.0064(6) -0.0040(6)
C3 0.0276(6) 0.0365(7) 0.0155(5) -0.0082(5) 0.0003(5) 0.0022(6)
C4 0.0294(7) 0.0335(7) 0.0138(5) 0.0014(4) 0.0033(4) 0.0035(5)
C5 0.0184(6) 0.0340(7) 0.0296(6) 0.0013(6) 0.0073(5) 0.0007(5)
C6 0.0363(8) 0.0221(6) 0.0356(7) 0.0059(5) 0.0102(6) -0.0036(6)
C7 0.0186(5) 0.0188(6) 0.0220(5) -0.0004(4) -0.0011(4) 0.0015(4)
C8 0.0278(7) 0.0302(7) 0.0383(7) 0.0058(6) 0.0069(6) 0.0121(5)

loop_
_atom_type_symbol
_atom_type_description
_atom_type_scat_dispersion_real
_atom_type_scat_dispersion_imag
_atom_type_scat_source
C C 0.0033 0.0016 'International Tables Vol C Tables 4.2.6.8 and 6.1.1.4'
H H 0.0000 0.0000 'International Tables Vol C Tables 4.2.6.8 and 6.1.1.4'
O O 0.0106 0.0060 'International Tables Vol C Tables 4.2.6.8 and 6.1.1.4'
P P 0.1023 0.0942 'International Tables Vol C Tables 4.2.6.8 and 6.1.1.4'
Fe Fe 0.3463 0.8444 'International Tables Vol C Tables 4.2.6.8 and 6.1.1.4'

loop_
_geom_angle_atom_site_label_1
_geom_angle_atom_site_label_2
_geom_angle_atom_site_label_3
_geom_angle
_geom_angle_site_symmetry_1
_geom_angle_site_symmetry_3
O1 Fe1 O1 172.27(5) 7 .
O1 Fe1 P1 81.44(2) 7 .
O1 Fe1 P1 93.31(2) . .
O1 Fe1 P1 93.31(2) 7 7
O1 Fe1 P1 81.44(2) . 7
P1 Fe1 P1 94.885(19) . 7
O1 Fe1 P2 85.55(2) 7 .
O1 Fe1 P2 99.72(2) . .
P1 Fe1 P2 85.207(14) . .
P1 Fe1 P2 178.833(13) 7 .
O1 Fe1 P2 99.72(2) 7 7
O1 Fe1 P2 85.55(2) . 7
P1 Fe1 P2 178.833(13) . 7
P1 Fe1 P2 85.207(14) 7 7
P2 Fe1 P2 94.726(19) . 7
C2 P1 C1 101.74(7) . .
C2 P1 C3 101.43(7) . .
C1 P1 C3 103.08(6) . .
C2 P1 Fe1 119.20(5) . .
C1 P1 Fe1 120.23(5) . .
C3 P1 Fe1 108.57(4) . .
C6 P2 C5 99.66(7) . .
C6 P2 C4 103.47(6) . .
C5 P2 C4 100.87(6) . .
C6 P2 Fe1 125.85(5) . .
C5 P2 Fe1 113.74(5) . .
C4 P2 Fe1 110.04(4) . .
C7 O1 Fe1 131.89(7) . .
P1 C1 H1A 109.5 . .
P1 C1 H1B 109.5 . .
H1A C1 H1B 109.5 . .
P1 C1 H1C 109.5 . .
H1A C1 H1C 109.5 . .
H1B C1 H1C 109.5 . .
P1 C2 H2A 109.5 . .
P1 C2 H2B 109.5 . .
H2A C2 H2B 109.5 . .
P1 C2 H2C 109.5 . .
H2A C2 H2C 109.5 . .
H2B C2 H2C 109.5 . .
C4 C3 P1 109.27(8) . .
C4 C3 H3A 109.8 . .
P1 C3 H3A 109.8 . .
C4 C3 H3B 109.8 . .
P1 C3 H3B 109.8 . .
H3A C3 H3B 108.3 . .
C3 C4 P2 107.95(8) . .
C3 C4 H4A 110.1 . .
P2 C4 H4A 110.1 . .
C3 C4 H4B 110.1 . .
P2 C4 H4B 110.1 . .
H4A C4 H4B 108.4 . .
P2 C5 H5A 109.5 . .
P2 C5 H5B 109.5 . .
H5A C5 H5B 109.5 . .
P2 C5 H5C 109.5 . .
H5A C5 H5C 109.5 . .
H5B C5 H5C 109.5 . .
P2 C6 H6A 109.5 . .
P2 C6 H6B 109.5 . .
H6A C6 H6B 109.5 . .
P2 C6 H6C 109.5 . .
H6A C6 H6C 109.5 . .
H6B C6 H6C 109.5 . .
O2 C7 O1 126.59(11) . .
O2 C7 C8 119.35(11) . .
O1 C7 C8 114.06(10) . .
C7 C8 H8A 109.5 . .
C7 C8 H8B 109.5 . .
H8A C8 H8B 109.5 . .
C7 C8 H8C 109.5 . .
H8A C8 H8C 109.5 . .
H8B C8 H8C 109.5 . .
C7 C8 H8D 109.5 . .
H8A C8 H8D 141.1 . .
H8B C8 H8D 56.3 . .
H8C C8 H8D 56.3 . .
C7 C8 H8E 109.5 . .
H8A C8 H8E 56.3 . .
H8B C8 H8E 141.1 . .
H8C C8 H8E 56.3 . .
H8D C8 H8E 109.5 . .
C7 C8 H8F 109.5 . .
H8A C8 H8F 56.3 . .
H8B C8 H8F 56.3 . .
H8C C8 H8F 141.1 . .
H8D C8 H8F 109.5 . .
H8E C8 H8F 109.5 . .

loop_
_geom_bond_atom_site_label_1
_geom_bond_atom_site_label_2
_geom_bond_distance
_geom_bond_site_symmetry_2
Fe1 O1 2.0132(8) 7
Fe1 O1 2.0132(8) .
Fe1 P1 2.2385(3) .
Fe1 P1 2.2385(3) 7
Fe1 P2 2.2485(3) .
Fe1 P2 2.2485(3) 7
P1 C2 1.8207(14) .
P1 C1 1.8242(13) .
P1 C3 1.8396(13) .
P2 C6 1.8230(14) .
P2 C5 1.8341(13) .
P2 C4 1.8455(12) .
O1 C7 1.2756(14) .
O2 C7 1.2369(14) .
C1 H1A 0.9800 .
C1 H1B 0.9800 .
C1 H1C 0.9800 .
C2 H2A 0.9800 .
C2 H2B 0.9800 .
C2 H2C 0.9800 .
C3 C4 1.5278(19) .
C3 H3A 0.9900 .
C3 H3B 0.9900 .
C4 H4A 0.9900 .
C4 H4B 0.9900 .
C5 H5A 0.9800 .
C5 H5B 0.9800 .
C5 H5C 0.9800 .
C6 H6A 0.9800 .
C6 H6B 0.9800 .
C6 H6C 0.9800 .
C7 C8 1.5184(16) .
C8 H8A 0.9800 .
C8 H8B 0.9800 .
C8 H8C 0.9800 .
C8 H8D 0.9800 .
C8 H8E 0.9800 .
C8 H8F 0.9800 .

loop_
_geom_torsion_atom_site_label_1
_geom_torsion_atom_site_label_2
_geom_torsion_atom_site_label_3
_geom_torsion_atom_site_label_4
_geom_torsion
_geom_torsion_site_symmetry_1
O1 Fe1 P1 C2 -44.47(7) 7
O1 Fe1 P1 C2 129.83(7) .
P1 Fe1 P1 C2 48.16(6) 7
P2 Fe1 P1 C2 -130.68(6) .
O1 Fe1 P1 C1 -171.01(6) 7
O1 Fe1 P1 C1 3.29(6) .
P1 Fe1 P1 C1 -78.39(6) 7
P2 Fe1 P1 C1 102.78(6) .
O1 Fe1 P1 C3 70.82(5) 7
O1 Fe1 P1 C3 -114.88(5) .
P1 Fe1 P1 C3 163.45(5) 7
P2 Fe1 P1 C3 -15.39(5) .
O1 Fe1 P2 C6 145.88(7) 7
O1 Fe1 P2 C6 -39.82(7) .
P1 Fe1 P2 C6 -132.37(7) .
P2 Fe1 P2 C6 46.46(6) 7
O1 Fe1 P2 C5 22.92(6) 7
O1 Fe1 P2 C5 -162.78(6) .
P1 Fe1 P2 C5 104.67(5) .
P2 Fe1 P2 C5 -76.50(5) 7
O1 Fe1 P2 C4 -89.40(5) 7
O1 Fe1 P2 C4 84.90(5) .
P1 Fe1 P2 C4 -7.65(5) .
P2 Fe1 P2 C4 171.19(5) 7
P1 Fe1 O1 C7 64.00(10) .
P1 Fe1 O1 C7 158.45(10) 7
P2 Fe1 O1 C7 -21.70(10) .
P2 Fe1 O1 C7 -115.74(10) 7
C2 P1 C3 C4 167.36(9) .
C1 P1 C3 C4 -87.56(10) .
Fe1 P1 C3 C4 40.99(9) .
P1 C3 C4 P2 -46.70(10) .
C6 P2 C4 C3 170.84(9) .
C5 P2 C4 C3 -86.35(9) .
Fe1 P2 C4 C3 34.08(9) .
Fe1 O1 C7 O2 -1.25(19) .
Fe1 O1 C7 C8 178.77(8) .
